data_7127951
loop_
_publ_author_name
'Monteiro, Jorge H. S. K.'
'Hiti, Ethan A.'
'Hardy, Emily E.'
'Wilkinson, Grant R.'
'Gorden, John D.'
'Gorden, Anne E. V.'
'de Bettencourt-Dias, Ana'

_publ_section_title
;
 New up-conversion luminescence in molecular cyano-substituted
 naphthylsalophen lanthanide(iii) complexes.
;
_journal_issue 20
_journal_name_full 'Chemical communications (Cambridge, England)'
_journal_page_first 2551
_journal_page_last 2554
_journal_paper_doi 10.1039/d0cc08128k
_journal_volume 57
_journal_year 2021
_chemical_formula_moiety C87H55Er2N9O8
_chemical_formula_sum 'C87 H55 Er2 N9 O8'
_chemical_formula_weight 1688.92
_space_group_crystal_system triclinic
_space_group_IT_number 2
_space_group_name_Hall '-P 1'
_space_group_name_H-M_alt 'P -1'
_atom_sites_solution_hydrogens mixed
_atom_sites_solution_primary dual
_atom_sites_solution_secondary difmap
_audit_update_record
;
2019-11-07 deposited with the CCDC.	2021-02-01 downloaded from the CCDC.
;
_cell_angle_alpha 107.514(6)
_cell_angle_beta 95.038(5)
_cell_angle_gamma 104.652(5)
_cell_formula_units_Z 2
_cell_length_a 10.3689(8)
_cell_length_b 18.7929(18)
_cell_length_c 18.9759(17)
_cell_measurement_reflns_used 9805
_cell_measurement_temperature 100.(2)
_cell_measurement_theta_max 64.8706
_cell_measurement_theta_min 2.4795
_cell_volume 3357.3(5)
_computing_cell_refinement 'SAINT V8.38A (Bruker AXS Inc., 2017)'
_computing_data_collection 'Bruker Instrument Service, BIS, v6.2.6 (Bruker AXS Inc., 2017)'
_computing_data_reduction 'SAINT V8.38A (Bruker AXS Inc., 2017)'
_computing_molecular_graphics 'shelXle (C.B. Huebschle, rev 958)'
_computing_publication_material 'APEX3 v2018.1-0 (Bruker AXS Inc., 2017)'
_computing_structure_refinement 'SHELXL-2018/3 (Sheldrick, 2018)'
_computing_structure_solution 'SHELXT 2014/5 (Sheldrick, 2014)'
_diffrn_ambient_temperature 100.(2)
_diffrn_detector_area_resol_mean 7.3910
_diffrn_measured_fraction_theta_full 0.997
_diffrn_measured_fraction_theta_max 0.997
_diffrn_measurement_device_type 'Bruker D8 VENTURE'
_diffrn_measurement_method '\f and \w scans'
_diffrn_radiation_monochromator 'multilayer mirror'
_diffrn_radiation_type 'Cu K\a'
_diffrn_radiation_wavelength 1.54178
_diffrn_reflns_av_R_equivalents 0.0926
_diffrn_reflns_av_unetI/netI 0.0409
_diffrn_reflns_limit_h_max 12
_diffrn_reflns_limit_h_min -12
_diffrn_reflns_limit_k_max 22
_diffrn_reflns_limit_k_min -22
_diffrn_reflns_limit_l_max 22
_diffrn_reflns_limit_l_min -22
_diffrn_reflns_number 129841
_diffrn_reflns_theta_full 65.32
_diffrn_reflns_theta_max 65.32
_diffrn_reflns_theta_min 2.48
_diffrn_source 'microfocus sealed tube'
_diffrn_source_type 'Incoatec I\mS DIAMOND'
_exptl_absorpt_coefficient_mu 5.078
_exptl_absorpt_correction_T_max 0.95
_exptl_absorpt_correction_T_min 0.73
_exptl_absorpt_correction_type multi-scan
_exptl_absorpt_process_details
;
Krause, L., Herbst-Irmer, R., Sheldrick, G. M., Stalke, D. (2015).
"Comparison of silver and molybdenum microfocus X-ray sources for
single-crystal structure determination"
J. Appl. Cryst. 48, 3-10.
;
_exptl_crystal_colour 'clear pale yellow'
_exptl_crystal_density_diffrn 1.671
_exptl_crystal_density_method 'not measured'
_exptl_crystal_description 'thin plate'
_exptl_crystal_F_000 1680
_exptl_crystal_size_max 0.136
_exptl_crystal_size_mid 0.080
_exptl_crystal_size_min 0.010
_refine_diff_density_max 2.118
_refine_diff_density_min -1.499
_refine_ls_extinction_coef 0.00010(3)
_refine_ls_extinction_method 'SHELXL-2018/3 (Sheldrick 2018)'
_refine_ls_goodness_of_fit_ref 1.051
_refine_ls_hydrogen_treatment mixed
_refine_ls_matrix_type full
_refine_ls_number_parameters 955
_refine_ls_number_reflns 11507
_refine_ls_number_restraints 3
_refine_ls_restrained_S_all 1.050
_refine_ls_R_factor_all 0.0743
_refine_ls_R_factor_gt 0.0521
_refine_ls_shift/su_max 0.002
_refine_ls_shift/su_mean 0.000
_refine_ls_structure_factor_coef Fsqd
_refine_ls_weighting_details 'w=1/[\s^2^(Fo^2^)+(0.0841P)^2^+7.0507P] where P=(Fo^2^+2Fc^2^)/3'
_refine_ls_weighting_scheme calc
_refine_ls_wR_factor_gt 0.1357
_refine_ls_wR_factor_ref 0.1499
_reflns_number_gt 8493
_reflns_number_total 11507
_reflns_threshold_expression 'I > 2\s(I)'
_cod_data_source_file d0cc08128k2.cif
_cod_data_source_block Ethan102519b
_cod_depositor_comments
;
The following automatic conversions were performed:

data item '_exptl_absorpt_correction_type' value 'Multi-Scan' was
changed to 'multi-scan' in accordance with the
/home/data/users/saulius/crontab/automatic-downloads/rss-feeds/RSC/lib/dictionaries/cif_core.dic
dictionary named 'cif_core.dic' version 2.4.2 last updated on
2011-04-26.

Automatic conversion script
Id: cif_fix_values 7556 2019-12-06 15:28:31Z antanas 

 Adding full bibliography for 7127950--7127951.cif.
;
_cod_database_code 7127951

loop_
_space_group_symop_operation_xyz
'x, y, z'
'-x, -y, -z'

loop_
_atom_site_type_symbol
_atom_site_label
_atom_site_fract_x
_atom_site_fract_y
_atom_site_fract_z
_atom_site_U_iso_or_equiv
_atom_site_adp_type
_atom_site_calc_flag
_atom_site_refinement_flags_adp
_atom_site_refinement_flags_occupancy
_atom_site_refinement_flags_posn
_atom_site_occupancy
_atom_site_disorder_assembly
_atom_site_disorder_group
H H7WA 0.224(8) 0.504(6) 0.529(5) 0.11(4) Uiso d . . D 1 . .
H H7WB 0.106(12) 0.49(3) 0.515(13) 0.9(5) Uiso d . . D 1 . .
Er Er01 0.16134(3) 0.64772(2) 0.61886(2) 0.03266(13) Uani d . . . 1 . .
C C1 -0.0602(6) 0.5834(4) 0.7130(4) 0.0419(16) Uani d . . . 1 . .
Er Er02 0.53432(3) 0.69247(2) 0.70002(2) 0.03427(13) Uani d . . . 1 . .
C C2 -0.1518(7) 0.5138(4) 0.7122(4) 0.0487(18) Uani d . . . 1 . .
H H2 -0.189164 0.472557 0.665848 0.058 Uiso calc U . R 1 . .
O O1 0.6826(4) 0.6930(3) 0.6217(2) 0.0407(10) Uani d . . . 1 . .
O O2 0.5086(5) 0.5649(3) 0.6630(2) 0.0430(11) Uani d . . . 1 . .
O O3 0.3812(4) 0.6784(2) 0.5953(2) 0.0314(9) Uani d . . . 1 . .
C C3 -0.1881(7) 0.5044(5) 0.7772(4) 0.0531(18) Uani d . . . 1 . .
H H3 -0.248781 0.45638 0.775381 0.064 Uiso calc U . R 1 . .
O O4 0.3114(4) 0.6480(2) 0.7181(2) 0.0331(9) Uani d . . . 1 . .
C C4 -0.1368(7) 0.5652(4) 0.8470(4) 0.0457(16) Uani d . . . 1 . .
O O5 0.0477(4) 0.6286(2) 0.5063(2) 0.0364(10) Uani d . . . 1 . .
C C5 -0.1694(8) 0.5533(5) 0.9154(4) 0.0533(18) Uani d . . . 1 . .
H H5 -0.226048 0.504272 0.914075 0.064 Uiso calc U . R 1 . .
O O6 -0.0180(4) 0.5857(3) 0.6506(2) 0.0421(11) Uani d . . . 1 . .
C C6 -0.1187(8) 0.6126(5) 0.9826(4) 0.055(2) Uani d . . . 1 . .
H H6 -0.141978 0.604984 1.027648 0.066 Uiso calc U . R 1 . .
O O7W 0.1654(5) 0.5190(2) 0.5527(2) 0.0382(10) Uani d . . D 1 . .
C C87 0.9163(10) 0.9210(6) 1.0430(6) 0.081(3) Uani d . . . 1 . .
N N1 0.1819(5) 0.7761(3) 0.6082(3) 0.0376(12) Uani d . . . 1 . .
N N2 0.1177(5) 0.7410(3) 0.7287(3) 0.0368(12) Uani d . . . 1 . .
N N3 0.3961(10) 1.0697(6) 0.9380(6) 0.106(3) Uani d . . . 1 . .
N N4 0.5461(5) 0.8235(3) 0.6865(3) 0.0350(12) Uani d . . . 1 . .
N N5 0.4844(5) 0.7905(3) 0.8071(3) 0.0354(12) Uani d . . . 1 . .
N N6 0.7599(8) 1.1154(4) 1.0188(4) 0.075(2) Uani d . . . 1 . .
N N7 0.7563(5) 0.7781(3) 0.7730(3) 0.0384(12) Uani d . . . 1 . .
C C7 -0.0339(8) 0.6835(5) 0.9853(4) 0.0548(19) Uani d . . . 1 . .
H H7 0.003164 0.723439 1.032445 0.066 Uiso calc U . R 1 . .
N N8 0.6072(5) 0.6609(3) 0.8100(3) 0.0431(14) Uani d . . . 1 . .
C C8 -0.0023(7) 0.6970(4) 0.9208(4) 0.0473(17) Uani d . . . 1 . .
H H8 0.055235 0.746596 0.924365 0.057 Uiso calc U . R 1 . .
N N9 0.9789(10) 0.9786(6) 1.0955(5) 0.110(3) Uani d . . . 1 . .
C C9 -0.0534(6) 0.6388(4) 0.8486(4) 0.0415(15) Uani d . . . 1 . .
C C10 -0.0184(6) 0.6482(4) 0.7802(4) 0.0396(15) Uani d . . . 1 . .
C C11 0.0541(6) 0.7232(4) 0.7804(3) 0.0417(16) Uani d . . . 1 . .
H H11 0.05673 0.765897 0.823516 0.05 Uiso calc U . R 1 . .
C C12 0.1852(6) 0.8206(4) 0.7411(4) 0.0436(16) Uani d . . . 1 . .
C C13 0.2230(7) 0.8802(4) 0.8114(4) 0.057(2) Uani d . . . 1 . .
H H13 0.201128 0.869675 0.855522 0.068 Uiso calc U . R 1 . .
C C14 0.2943(8) 0.9559(4) 0.8146(6) 0.072(3) Uani d . . . 1 . .
C C29 0.3486(11) 1.0182(6) 0.8788(6) 0.090(3) Uani d . . . 1 . .
C C28 0.0580(6) 0.6631(4) 0.4560(4) 0.0384(15) Uani d . . . 1 . .
C C27 -0.0034(8) 0.6170(4) 0.3804(4) 0.060(2) Uani d . . . 1 . .
H H27 -0.048212 0.563 0.368538 0.072 Uiso calc U . R 1 . .
C C26 0.0007(10) 0.6485(5) 0.3254(5) 0.072(3) Uani d . . . 1 . .
H H26 -0.043726 0.616246 0.275938 0.087 Uiso calc U . R 1 . .
C C25 0.0684(8) 0.7275(5) 0.3384(5) 0.058(2) Uani d . . . 1 . .
C C24 0.0741(11) 0.7587(6) 0.2793(6) 0.082(3) Uani d . . . 1 . .
H H24 0.030929 0.725775 0.229805 0.099 Uiso calc U . R 1 . .
C C23 0.1402(13) 0.8348(7) 0.2920(7) 0.099(4) Uani d . . . 1 . .
H H23 0.14198 0.855416 0.252045 0.118 Uiso calc U . R 1 . .
C C22 0.2045(14) 0.8817(6) 0.3637(7) 0.104(4) Uani d . . . 1 . .
H H22 0.250759 0.934949 0.372583 0.125 Uiso calc U . R 1 . .
C C21 0.2040(11) 0.8537(5) 0.4233(6) 0.077(3) Uani d . . . 1 . .
H H21 0.252482 0.887021 0.471695 0.093 Uiso calc U . R 1 . .
C C20 0.1311(7) 0.7751(4) 0.4120(4) 0.0511(18) Uani d . . . 1 . .
C C19 0.1222(6) 0.7419(4) 0.4729(4) 0.0401(15) Uani d . . . 1 . .
C C18 0.1666(6) 0.7944(4) 0.5471(4) 0.0439(16) Uani d . . . 1 . .
H H18 0.187593 0.848457 0.553481 0.053 Uiso calc U . R 1 . .
C C17 0.2207(6) 0.8397(4) 0.6772(4) 0.0407(16) Uani d . . . 1 . .
C C16 0.2930(7) 0.9156(4) 0.6853(5) 0.056(2) Uani d . . . 1 . .
H H16 0.317687 0.92726 0.642074 0.067 Uiso calc U . R 1 . .
C C15 0.3303(8) 0.9747(5) 0.7540(6) 0.068(3) Uani d . . . 1 . .
H H15 0.37921 1.026512 0.758579 0.082 Uiso calc U . R 1 . .
C C30 0.2899(6) 0.6364(3) 0.7827(3) 0.0306(13) Uani d . . . 1 . .
C C31 0.2138(6) 0.5622(4) 0.7810(4) 0.0345(14) Uani d . . . 1 . .
H H31 0.178364 0.521673 0.734006 0.041 Uiso calc U . R 1 . .
C C32 0.1898(6) 0.5471(4) 0.8459(4) 0.0388(14) Uani d . . . 1 . .
H H32 0.138076 0.496494 0.84308 0.047 Uiso calc U . R 1 . .
C C33 0.2410(7) 0.6059(4) 0.9169(4) 0.0425(16) Uani d . . . 1 . .
C C34 0.2161(8) 0.5900(5) 0.9840(4) 0.0507(18) Uani d . . . 1 . .
H H34 0.162706 0.53979 0.981329 0.061 Uiso calc U . R 1 . .
C C35 0.2691(8) 0.6471(5) 1.0526(4) 0.057(2) Uani d . . . 1 . .
H H35 0.253076 0.636018 1.097287 0.068 Uiso calc U . R 1 . .
C C36 0.3460(8) 0.7209(5) 1.0570(4) 0.0537(19) Uani d . . . 1 . .
H H36 0.38258 0.759926 1.104815 0.064 Uiso calc U . R 1 . .
C C37 0.3700(7) 0.7382(4) 0.9929(4) 0.0452(16) Uani d . . . 1 . .
H H37 0.423272 0.789007 0.997005 0.054 Uiso calc U . R 1 . .
C C38 0.3164(6) 0.6815(4) 0.9210(3) 0.0375(14) Uani d . . . 1 . .
C C39 0.3412(6) 0.6968(4) 0.8519(3) 0.0348(14) Uani d . . . 1 . .
C C40 0.4130(6) 0.7749(3) 0.8562(3) 0.0349(14) Uani d . . . 1 . .
H H40 0.40763 0.817215 0.897313 0.042 Uiso calc U . R 1 . .
C C41 0.5537(6) 0.8711(4) 0.8184(4) 0.0404(15) Uani d . . . 1 . .
C C42 0.5959(6) 0.9291(4) 0.8884(4) 0.0462(17) Uani d . . . 1 . .
H H42 0.573664 0.919088 0.932674 0.055 Uiso calc U . R 1 . .
C C43 0.6737(7) 1.0039(4) 0.8909(4) 0.0503(19) Uani d . . . 1 . .
C C57 0.4143(6) 0.7037(4) 0.5386(4) 0.0360(14) Uani d . . . 1 . .
C C56 0.3699(6) 0.6510(4) 0.4642(3) 0.0383(14) Uani d . . . 1 . .
H H56 0.322481 0.598027 0.455854 0.046 Uiso calc U . R 1 . .
C C55 0.3932(7) 0.6744(4) 0.4051(4) 0.0441(16) Uani d . . . 1 . .
H H55 0.363432 0.637161 0.355909 0.053 Uiso calc U . R 1 . .
C C54 0.4604(7) 0.7523(4) 0.4136(4) 0.0508(18) Uani d . . . 1 . .
C C53 0.4842(9) 0.7759(5) 0.3503(5) 0.072(3) Uani d . . . 1 . .
H H53 0.451491 0.739265 0.301065 0.087 Uiso calc U . R 1 . .
C C52 0.5542(11) 0.8514(6) 0.3604(5) 0.085(3) Uani d . . . 1 . .
H H52 0.569559 0.866875 0.317801 0.103 Uiso calc U . R 1 . .
C C51 0.6027(10) 0.9053(5) 0.4314(5) 0.078(3) Uani d . . . 1 . .
H H51 0.650014 0.95769 0.437141 0.094 Uiso calc U . R 1 . .
C C50 0.5836(8) 0.8846(5) 0.4938(5) 0.062(2) Uani d . . . 1 . .
H H50 0.620454 0.922325 0.542239 0.075 Uiso calc U . R 1 . .
C C49 0.5090(7) 0.8070(4) 0.4870(4) 0.0457(16) Uani d . . . 1 . .
C C48 0.4852(6) 0.7812(4) 0.5501(4) 0.0364(14) Uani d . . . 1 . .
C C47 0.5278(6) 0.8381(4) 0.6254(4) 0.0426(16) Uani d . . . 1 . .
H H47 0.543637 0.891443 0.629617 0.051 Uiso calc U . R 1 . .
C C46 0.5884(6) 0.8871(4) 0.7540(4) 0.0378(14) Uani d . . . 1 . .
C C45 0.6683(7) 0.9612(4) 0.7611(4) 0.0494(18) Uani d . . . 1 . .
H H45 0.694745 0.971095 0.71743 0.059 Uiso calc U . R 1 . .
C C44 0.7102(7) 1.0203(4) 0.8286(4) 0.0505(18) Uani d . . . 1 . .
H H44 0.762796 1.071066 0.832185 0.061 Uiso calc U . R 1 . .
C C58 0.7189(8) 1.0653(5) 0.9615(5) 0.058(2) Uani d . . . 1 . .
C C59 0.7657(6) 0.7516(4) 0.6125(4) 0.0384(15) Uani d . . . 1 . .
C C60 0.7872(6) 0.7473(4) 0.5378(4) 0.0451(17) Uani d . . . 1 . .
H H60 0.746354 0.699527 0.497758 0.054 Uiso calc U . R 1 . .
C C61 0.8639(7) 0.8090(4) 0.5223(4) 0.0479(17) Uani d . . . 1 . .
H H61 0.872601 0.804084 0.471789 0.057 Uiso calc U . R 1 . .
C C62 0.9317(6) 0.8813(4) 0.5809(4) 0.0461(17) Uani d . . . 1 . .
C C63 1.0060(7) 0.9459(4) 0.5646(5) 0.057(2) Uani d . . . 1 . .
H H63 1.014645 0.941255 0.514093 0.068 Uiso calc U . R 1 . .
C C64 1.0665(8) 1.0159(4) 0.6208(5) 0.059(2) Uani d . . . 1 . .
H H64 1.116019 1.059553 0.609112 0.071 Uiso calc U . R 1 . .
C C65 1.0553(8) 1.0228(5) 0.6940(5) 0.061(2) Uani d . . . 1 . .
H H65 1.096061 1.071822 0.732419 0.074 Uiso calc U . R 1 . .
C C66 0.9854(7) 0.9595(4) 0.7133(4) 0.0495(18) Uani d . . . 1 . .
H H66 0.980426 0.965116 0.764346 0.059 Uiso calc U . R 1 . .
C C67 0.9219(6) 0.8867(4) 0.6560(4) 0.0451(16) Uani d . . . 1 . .
C C68 0.8424(6) 0.8198(4) 0.6719(4) 0.0402(15) Uani d . . . 1 . .
C C69 0.8450(6) 0.8227(4) 0.7485(4) 0.0432(16) Uani d . . . 1 . .
H H69 0.918516 0.860923 0.784688 0.052 Uiso calc U . R 1 . .
C C70 0.7722(7) 0.7866(4) 0.8513(4) 0.0472(18) Uani d . . . 1 . .
C C71 0.8545(8) 0.8534(5) 0.9078(4) 0.060(2) Uani d . . . 1 . .
H H71 0.913353 0.89462 0.896589 0.073 Uiso calc U . R 1 . .
C C72 0.8465(9) 0.8569(6) 0.9835(4) 0.070(3) Uani d . . . 1 . .
C C73 0.7600(10) 0.7986(6) 1.0013(5) 0.072(3) Uani d . . . 1 . .
H H73 0.754729 0.803391 1.052176 0.086 Uiso calc U . R 1 . .
C C74 0.6825(9) 0.7341(5) 0.9445(4) 0.059(2) Uani d . . . 1 . .
H H74 0.622796 0.693455 0.956217 0.071 Uiso calc U . R 1 . .
C C75 0.6885(7) 0.7261(5) 0.8698(4) 0.0507(19) Uani d . . . 1 . .
C C76 0.5747(7) 0.5939(4) 0.8206(4) 0.0454(17) Uani d . . . 1 . .
H H76 0.610781 0.593108 0.868092 0.054 Uiso calc U . R 1 . .
C C77 0.4904(7) 0.5211(4) 0.7682(4) 0.0415(15) Uani d . . . 1 . .
C C78 0.4389(7) 0.4558(5) 0.7952(4) 0.0491(18) Uani d . . . 1 . .
C C79 0.4555(8) 0.4634(6) 0.8719(4) 0.061(2) Uani d . . . 1 . .
H H79 0.502596 0.512503 0.908698 0.074 Uiso calc U . R 1 . .
C C80 0.4034(9) 0.3996(7) 0.8939(5) 0.074(3) Uani d . . . 1 . .
H H80 0.417707 0.405401 0.945736 0.088 Uiso calc U . R 1 . .
C C81 0.3317(11) 0.3281(6) 0.8427(6) 0.081(3) Uani d . . . 1 . .
H H81 0.297213 0.284616 0.858411 0.097 Uiso calc U . R 1 . .
C C82 0.3113(11) 0.3213(6) 0.7693(6) 0.080(3) Uani d . . . 1 . .
H H82 0.259024 0.272505 0.733702 0.096 Uiso calc U . R 1 . .
C C83 0.3646(9) 0.3836(5) 0.7439(4) 0.057(2) Uani d . . . 1 . .
C C84 0.3423(10) 0.3754(5) 0.6666(5) 0.066(2) Uani d . . . 1 . .
H H84 0.292118 0.325956 0.631282 0.08 Uiso calc U . R 1 . .
C C85 0.3897(8) 0.4354(4) 0.6412(4) 0.0527(19) Uani d . . . 1 . .
H H85 0.37196 0.42684 0.588855 0.063 Uiso calc U . R 1 . .
C C86 0.4652(7) 0.5109(4) 0.6909(4) 0.0410(15) Uani d . . . 1 . .

loop_
_atom_site_aniso_label
_atom_site_aniso_U_11
_atom_site_aniso_U_22
_atom_site_aniso_U_33
_atom_site_aniso_U_12
_atom_site_aniso_U_13
_atom_site_aniso_U_23
Er01 0.0279(2) 0.0292(2) 0.0337(2) 0.00635(15) 0.00091(15) 0.00325(15)
C1 0.025(3) 0.052(4) 0.041(4) 0.010(3) 0.001(3) 0.007(3)
Er02 0.0300(2) 0.0342(2) 0.0326(2) 0.01188(16) 0.00103(15) 0.00190(16)
C2 0.035(4) 0.057(4) 0.038(4) -0.002(3) -0.001(3) 0.007(3)
O1 0.028(2) 0.039(2) 0.044(3) 0.0053(19) 0.0059(19) 0.001(2)
O2 0.052(3) 0.036(2) 0.040(3) 0.021(2) 0.010(2) 0.004(2)
O3 0.024(2) 0.032(2) 0.032(2) 0.0059(17) 0.0004(16) 0.0059(18)
C3 0.041(4) 0.058(5) 0.051(4) 0.005(3) -0.003(3) 0.016(4)
O4 0.030(2) 0.033(2) 0.030(2) 0.0085(18) -0.0005(17) 0.0037(17)
C4 0.041(4) 0.060(5) 0.036(4) 0.019(3) 0.004(3) 0.013(3)
O5 0.034(2) 0.031(2) 0.037(2) 0.0045(18) -0.0029(18) 0.0072(18)
C5 0.050(4) 0.067(5) 0.053(4) 0.027(4) 0.011(3) 0.025(4)
O6 0.031(2) 0.050(3) 0.031(2) 0.000(2) 0.0047(18) 0.004(2)
C6 0.061(5) 0.078(6) 0.038(4) 0.035(4) 0.008(3) 0.022(4)
O7W 0.041(3) 0.027(2) 0.041(3) 0.011(2) 0.004(2) 0.0041(19)
C87 0.073(6) 0.084(7) 0.078(7) 0.016(5) 0.011(5) 0.021(6)
N1 0.027(3) 0.030(3) 0.049(3) 0.005(2) 0.006(2) 0.007(2)
N2 0.031(3) 0.036(3) 0.038(3) 0.014(2) 0.003(2) 0.001(2)
N3 0.106(7) 0.088(7) 0.101(7) 0.020(6) 0.012(6) 0.007(6)
N4 0.028(3) 0.036(3) 0.036(3) 0.010(2) 0.004(2) 0.004(2)
N5 0.031(3) 0.030(3) 0.034(3) 0.009(2) -0.003(2) -0.002(2)
N6 0.089(6) 0.054(4) 0.057(4) 0.010(4) 0.006(4) -0.004(4)
N7 0.027(3) 0.042(3) 0.035(3) 0.015(2) -0.003(2) -0.003(2)
C7 0.059(5) 0.072(5) 0.039(4) 0.037(4) 0.006(3) 0.013(4)
N8 0.041(3) 0.057(4) 0.031(3) 0.026(3) 0.002(2) 0.006(3)
C8 0.050(4) 0.049(4) 0.043(4) 0.026(3) 0.008(3) 0.007(3)
N9 0.092(7) 0.107(7) 0.082(6) -0.009(6) 0.002(5) -0.001(6)
C9 0.035(3) 0.053(4) 0.039(4) 0.023(3) 0.006(3) 0.011(3)
C10 0.026(3) 0.047(4) 0.044(4) 0.018(3) 0.003(3) 0.008(3)
C11 0.040(4) 0.049(4) 0.028(3) 0.021(3) -0.002(3) -0.003(3)
C12 0.034(3) 0.038(4) 0.050(4) 0.018(3) -0.001(3) 0.000(3)
C13 0.044(4) 0.055(5) 0.058(5) 0.028(4) -0.013(3) -0.007(4)
C14 0.048(5) 0.027(4) 0.103(7) 0.018(3) -0.035(5) -0.023(4)
C29 0.086(7) 0.079(7) 0.084(7) 0.030(6) -0.004(6) -0.002(6)
C28 0.029(3) 0.044(4) 0.044(4) 0.010(3) 0.005(3) 0.017(3)
C27 0.074(5) 0.045(4) 0.045(4) -0.014(4) -0.004(4) 0.023(4)
C26 0.087(6) 0.065(5) 0.051(5) -0.005(5) -0.007(4) 0.028(4)
C25 0.067(5) 0.052(5) 0.065(5) 0.014(4) 0.013(4) 0.035(4)
C24 0.109(8) 0.068(6) 0.073(6) 0.010(6) 0.010(6) 0.044(5)
C23 0.135(10) 0.086(8) 0.091(8) 0.018(7) 0.027(7) 0.063(7)
C22 0.145(11) 0.066(7) 0.110(9) 0.010(7) 0.032(8) 0.055(7)
C21 0.110(8) 0.049(5) 0.077(6) 0.013(5) 0.027(6) 0.034(5)
C20 0.049(4) 0.043(4) 0.067(5) 0.014(3) 0.015(4) 0.025(4)
C19 0.038(3) 0.030(3) 0.054(4) 0.009(3) 0.009(3) 0.016(3)
C18 0.037(4) 0.033(3) 0.059(4) 0.008(3) 0.011(3) 0.013(3)
C17 0.029(3) 0.027(3) 0.057(4) 0.010(3) -0.005(3) 0.003(3)
C16 0.034(4) 0.033(4) 0.091(6) 0.012(3) -0.003(4) 0.008(4)
C15 0.048(5) 0.039(4) 0.102(7) 0.019(4) -0.014(5) 0.004(5)
C30 0.027(3) 0.038(3) 0.029(3) 0.018(3) 0.005(2) 0.007(3)
C31 0.026(3) 0.033(3) 0.040(3) 0.006(3) 0.003(3) 0.008(3)
C32 0.036(3) 0.040(4) 0.042(4) 0.015(3) 0.003(3) 0.013(3)
C33 0.041(4) 0.053(4) 0.035(3) 0.022(3) 0.007(3) 0.010(3)
C34 0.059(5) 0.057(5) 0.041(4) 0.019(4) 0.007(3) 0.022(3)
C35 0.071(5) 0.067(5) 0.032(4) 0.022(4) 0.005(3) 0.017(4)
C36 0.064(5) 0.056(5) 0.032(4) 0.021(4) -0.001(3) 0.003(3)
C37 0.051(4) 0.045(4) 0.035(4) 0.015(3) 0.004(3) 0.007(3)
C38 0.034(3) 0.039(4) 0.037(3) 0.016(3) 0.002(3) 0.007(3)
C39 0.032(3) 0.038(3) 0.031(3) 0.017(3) -0.003(3) 0.002(3)
C40 0.035(3) 0.031(3) 0.031(3) 0.011(3) 0.000(3) 0.000(3)
C41 0.028(3) 0.030(3) 0.051(4) 0.011(3) -0.002(3) -0.002(3)
C42 0.034(3) 0.041(4) 0.050(4) 0.014(3) 0.000(3) -0.004(3)
C43 0.034(4) 0.033(4) 0.066(5) 0.012(3) -0.012(3) -0.005(3)
C57 0.028(3) 0.043(4) 0.040(4) 0.014(3) 0.009(3) 0.014(3)
C56 0.035(3) 0.038(3) 0.039(4) 0.009(3) 0.006(3) 0.010(3)
C55 0.038(4) 0.048(4) 0.038(4) 0.000(3) 0.008(3) 0.012(3)
C54 0.048(4) 0.057(5) 0.045(4) 0.007(4) 0.009(3) 0.020(4)
C53 0.085(6) 0.062(5) 0.055(5) -0.009(5) 0.013(4) 0.026(4)
C52 0.109(8) 0.075(6) 0.067(6) 0.004(6) 0.022(6) 0.033(5)
C51 0.100(7) 0.052(5) 0.077(6) -0.002(5) 0.025(5) 0.032(5)
C50 0.065(5) 0.045(4) 0.067(5) -0.003(4) 0.017(4) 0.020(4)
C49 0.034(3) 0.052(4) 0.055(4) 0.012(3) 0.010(3) 0.023(4)
C48 0.030(3) 0.033(3) 0.040(4) 0.007(3) 0.006(3) 0.005(3)
C47 0.028(3) 0.039(4) 0.058(4) 0.010(3) 0.007(3) 0.013(3)
C46 0.029(3) 0.033(3) 0.047(4) 0.012(3) 0.009(3) 0.005(3)
C45 0.041(4) 0.037(4) 0.062(5) 0.009(3) 0.010(3) 0.008(3)
C44 0.043(4) 0.036(4) 0.066(5) 0.009(3) 0.010(4) 0.011(4)
C58 0.058(5) 0.051(5) 0.061(5) 0.016(4) 0.009(4) 0.011(4)
C59 0.028(3) 0.040(4) 0.039(4) 0.014(3) 0.005(3) -0.004(3)
C60 0.032(3) 0.051(4) 0.037(4) 0.010(3) 0.000(3) -0.003(3)
C61 0.032(3) 0.054(4) 0.049(4) 0.007(3) 0.004(3) 0.011(3)
C62 0.028(3) 0.048(4) 0.058(4) 0.012(3) 0.002(3) 0.012(3)
C63 0.045(4) 0.053(5) 0.065(5) 0.008(4) -0.005(4) 0.018(4)
C64 0.050(4) 0.043(4) 0.080(6) 0.005(4) -0.004(4) 0.026(4)
C65 0.045(4) 0.048(5) 0.074(6) 0.010(4) -0.013(4) 0.005(4)
C66 0.035(4) 0.038(4) 0.064(5) 0.008(3) 0.001(3) 0.004(3)
C67 0.030(3) 0.047(4) 0.052(4) 0.012(3) 0.002(3) 0.008(3)
C68 0.027(3) 0.035(3) 0.048(4) 0.008(3) 0.003(3) 0.001(3)
C69 0.029(3) 0.037(4) 0.048(4) 0.013(3) -0.005(3) -0.008(3)
C70 0.034(4) 0.061(5) 0.036(4) 0.026(3) -0.005(3) -0.004(3)
C71 0.058(5) 0.057(5) 0.049(4) 0.027(4) -0.011(4) -0.010(4)
C72 0.074(6) 0.081(6) 0.032(4) 0.047(5) -0.021(4) -0.025(4)
C73 0.096(7) 0.071(6) 0.046(5) 0.044(6) 0.001(5) 0.004(4)
C74 0.074(5) 0.077(6) 0.034(4) 0.047(5) 0.006(4) 0.008(4)
C75 0.049(4) 0.070(5) 0.037(4) 0.037(4) 0.005(3) 0.007(4)
C76 0.045(4) 0.063(5) 0.046(4) 0.034(4) 0.013(3) 0.027(4)
C77 0.038(4) 0.052(4) 0.038(4) 0.025(3) 0.008(3) 0.010(3)
C78 0.045(4) 0.068(5) 0.054(4) 0.030(4) 0.022(3) 0.033(4)
C79 0.056(5) 0.089(6) 0.050(4) 0.030(4) 0.014(4) 0.030(4)
C80 0.066(5) 0.124(9) 0.060(5) 0.038(6) 0.026(5) 0.059(6)
C81 0.093(7) 0.089(7) 0.071(6) 0.019(6) 0.025(6) 0.045(6)
C82 0.108(8) 0.065(6) 0.076(6) 0.020(5) 0.025(6) 0.037(5)
C83 0.078(6) 0.051(4) 0.053(5) 0.027(4) 0.025(4) 0.023(4)
C84 0.095(7) 0.047(5) 0.052(5) 0.013(4) 0.023(5) 0.014(4)
C85 0.076(5) 0.043(4) 0.041(4) 0.021(4) 0.017(4) 0.011(3)
C86 0.046(4) 0.036(4) 0.048(4) 0.020(3) 0.018(3) 0.016(3)

loop_
_atom_type_symbol
_atom_type_description
_atom_type_scat_dispersion_real
_atom_type_scat_dispersion_imag
_atom_type_scat_source
C C 0.0181 0.0091 'International Tables Vol C Tables 4.2.6.8 and 6.1.1.4'
H H 0.0000 0.0000 'International Tables Vol C Tables 4.2.6.8 and 6.1.1.4'
Er Er -9.4367 3.9380 'International Tables Vol C Tables 4.2.6.8 and 6.1.1.4'
N N 0.0311 0.0180 'International Tables Vol C Tables 4.2.6.8 and 6.1.1.4'
O O 0.0492 0.0322 'International Tables Vol C Tables 4.2.6.8 and 6.1.1.4'

loop_
_geom_angle_atom_site_label_1
_geom_angle_atom_site_label_2
_geom_angle_atom_site_label_3
_geom_angle_site_symmetry_1
_geom_angle_site_symmetry_3
_geom_angle
_geom_angle_publ_flag
O6 Er01 O5 . . 91.93(16) ?
O6 Er01 O3 . . 158.68(16) ?
O5 Er01 O3 . . 99.48(15) ?
O6 Er01 O4 . . 94.78(15) ?
O5 Er01 O4 . . 165.07(15) ?
O3 Er01 O4 . . 70.22(14) ?
O6 Er01 O7W . . 82.77(17) ?
O5 Er01 O7W . . 79.44(15) ?
O3 Er01 O7W . . 81.71(15) ?
O4 Er01 O7W . . 88.18(14) ?
O6 Er01 N1 . . 120.50(17) ?
O5 Er01 N1 . . 72.85(16) ?
O3 Er01 N1 . . 80.29(15) ?
O4 Er01 N1 . . 114.51(16) ?
O7W Er01 N1 . . 143.73(17) ?
O6 Er01 N2 . . 73.33(17) ?
O5 Er01 N2 . . 118.29(16) ?
O3 Er01 N2 . . 115.62(15) ?
O4 Er01 N2 . . 76.48(15) ?
O7W Er01 N2 . . 150.14(17) ?
N1 Er01 N2 . . 65.88(18) ?
O6 Er01 Er02 . . 129.62(12) ?
O5 Er01 Er02 . . 134.45(11) ?
O3 Er01 Er02 . . 35.14(10) ?
O4 Er01 Er02 . . 35.41(10) ?
O7W Er01 Er02 . . 87.40(11) ?
N1 Er01 Er02 . . 95.48(12) ?
N2 Er01 Er02 . . 94.12(12) ?
O6 C1 C2 . . 118.2(6) ?
O6 C1 C10 . . 122.6(6) ?
C2 C1 C10 . . 119.3(6) ?
O2 Er02 O1 . . 83.83(16) ?
O2 Er02 O3 . . 91.76(15) ?
O1 Er02 O3 . . 83.73(15) ?
O2 Er02 O4 . . 80.54(15) ?
O1 Er02 O4 . . 148.63(14) ?
O3 Er02 O4 . . 69.81(14) ?
O2 Er02 N8 . . 72.37(18) ?
O1 Er02 N8 . . 113.51(17) ?
O3 Er02 N8 . . 154.29(18) ?
O4 Er02 N8 . . 87.34(16) ?
O2 Er02 N7 . . 116.40(17) ?
O1 Er02 N7 . . 72.01(16) ?
O3 Er02 N7 . . 139.53(17) ?
O4 Er02 N7 . . 139.36(15) ?
N8 Er02 N7 . . 66.1(2) ?
O2 Er02 N5 . . 136.66(17) ?
O1 Er02 N5 . . 136.57(16) ?
O3 Er02 N5 . . 105.36(15) ?
O4 Er02 N5 . . 69.23(15) ?
N8 Er02 N5 . . 75.82(17) ?
N7 Er02 N5 . . 74.58(16) ?
O2 Er02 N4 . . 157.24(17) ?
O1 Er02 N4 . . 81.92(16) ?
O3 Er02 N4 . . 69.14(15) ?
O4 Er02 N4 . . 103.06(15) ?
N8 Er02 N4 . . 129.84(18) ?
N7 Er02 N4 . . 75.63(17) ?
N5 Er02 N4 . . 63.35(17) ?
O2 Er02 Er01 . . 88.88(12) ?
O1 Er02 Er01 . . 117.98(11) ?
O3 Er02 Er01 . . 34.92(10) ?
O4 Er02 Er01 . . 35.22(10) ?
N8 Er02 Er01 . . 122.36(14) ?
N7 Er02 Er01 . . 154.32(12) ?
N5 Er02 Er01 . . 83.94(11) ?
N4 Er02 Er01 . . 82.30(11) ?
C3 C2 C1 . . 121.0(7) ?
C3 C2 H2 . . 119.5 ?
C1 C2 H2 . . 119.5 ?
C59 O1 Er02 . . 128.8(4) ?
C86 O2 Er02 . . 134.3(4) ?
C57 O3 Er01 . . 123.0(3) ?
C57 O3 Er02 . . 124.9(3) ?
Er01 O3 Er02 . . 109.94(16) ?
C2 C3 C4 . . 121.0(7) ?
C2 C3 H3 . . 119.5 ?
C4 C3 H3 . . 119.5 ?
C30 O4 Er01 . . 130.8(3) ?
C30 O4 Er02 . . 119.2(3) ?
Er01 O4 Er02 . . 109.38(16) ?
C3 C4 C9 . . 119.1(6) ?
C3 C4 C5 . . 120.5(7) ?
C9 C4 C5 . . 120.3(6) ?
C28 O5 Er01 . . 136.9(4) ?
C6 C5 C4 . . 119.9(8) ?
C6 C5 H5 . . 120.1 ?
C4 C5 H5 . . 120.1 ?
C1 O6 Er01 . . 136.9(4) ?
C5 C6 C7 . . 120.5(7) ?
C5 C6 H6 . . 119.8 ?
C7 C6 H6 . . 119.8 ?
Er01 O7W H7WA . . 130.(8) ?
Er01 O7W H7WB . . 120.(10) ?
H7WA O7W H7WB . . 88.(3) ?
N9 C87 C72 . . 179.3(13) ?
C18 N1 C17 . . 115.9(6) ?
C18 N1 Er01 . . 128.5(4) ?
C17 N1 Er01 . . 115.6(4) ?
C11 N2 C12 . . 118.5(5) ?
C11 N2 Er01 . . 125.7(4) ?
C12 N2 Er01 . . 115.2(4) ?
C47 N4 C46 . . 117.7(6) ?
C47 N4 Er02 . . 127.2(4) ?
C46 N4 Er02 . . 114.9(4) ?
C40 N5 C41 . . 118.5(5) ?
C40 N5 Er02 . . 125.6(4) ?
C41 N5 Er02 . . 115.6(4) ?
C69 N7 C70 . . 120.4(6) ?
C69 N7 Er02 . . 124.8(4) ?
C70 N7 Er02 . . 113.9(4) ?
C8 C7 C6 . . 121.0(7) ?
C8 C7 H7 . . 119.5 ?
C6 C7 H7 . . 119.5 ?
C76 N8 C75 . . 117.8(6) ?
C76 N8 Er02 . . 128.5(5) ?
C75 N8 Er02 . . 113.6(5) ?
C7 C8 C9 . . 121.9(7) ?
C7 C8 H8 . . 119.0 ?
C9 C8 H8 . . 119.0 ?
C4 C9 C8 . . 116.4(6) ?
C4 C9 C10 . . 119.1(6) ?
C8 C9 C10 . . 124.3(7) ?
C1 C10 C11 . . 121.0(6) ?
C1 C10 C9 . . 119.7(6) ?
C11 C10 C9 . . 119.2(6) ?
N2 C11 C10 . . 128.1(6) ?
N2 C11 H11 . . 116.0 ?
C10 C11 H11 . . 116.0 ?
C13 C12 C17 . . 118.5(7) ?
C13 C12 N2 . . 125.2(7) ?
C17 C12 N2 . . 116.3(6) ?
C12 C13 C14 . . 118.2(9) ?
C12 C13 H13 . . 120.9 ?
C14 C13 H13 . . 120.9 ?
C15 C14 C29 . . 110.4(10) ?
C15 C14 C13 . . 123.9(8) ?
C29 C14 C13 . . 125.3(11) ?
N3 C29 C14 . . 175.6(14) ?
O5 C28 C19 . . 123.4(6) ?
O5 C28 C27 . . 117.6(6) ?
C19 C28 C27 . . 119.0(6) ?
C26 C27 C28 . . 121.2(7) ?
C26 C27 H27 . . 119.4 ?
C28 C27 H27 . . 119.4 ?
C27 C26 C25 . . 122.5(8) ?
C27 C26 H26 . . 118.7 ?
C25 C26 H26 . . 118.7 ?
C20 C25 C26 . . 118.3(7) ?
C20 C25 C24 . . 120.3(8) ?
C26 C25 C24 . . 121.4(8) ?
C23 C24 C25 . . 121.2(9) ?
C23 C24 H24 . . 119.4 ?
C25 C24 H24 . . 119.4 ?
C24 C23 C22 . . 119.0(9) ?
C24 C23 H23 . . 120.5 ?
C22 C23 H23 . . 120.5 ?
C23 C22 C21 . . 122.1(10) ?
C23 C22 H22 . . 119.0 ?
C21 C22 H22 . . 119.0 ?
C22 C21 C20 . . 120.0(9) ?
C22 C21 H21 . . 120.0 ?
C20 C21 H21 . . 120.0 ?
C25 C20 C21 . . 117.3(7) ?
C25 C20 C19 . . 119.5(6) ?
C21 C20 C19 . . 123.1(7) ?
C28 C19 C18 . . 123.0(6) ?
C28 C19 C20 . . 119.3(6) ?
C18 C19 C20 . . 117.3(6) ?
N1 C18 C19 . . 126.5(6) ?
N1 C18 H18 . . 116.8 ?
C19 C18 H18 . . 116.8 ?
C16 C17 C12 . . 119.8(7) ?
C16 C17 N1 . . 124.8(7) ?
C12 C17 N1 . . 115.4(6) ?
C15 C16 C17 . . 122.3(9) ?
C15 C16 H16 . . 118.9 ?
C17 C16 H16 . . 118.9 ?
C14 C15 C16 . . 117.3(8) ?
C14 C15 H15 . . 121.3 ?
C16 C15 H15 . . 121.3 ?
O4 C30 C39 . . 121.3(6) ?
O4 C30 C31 . . 119.1(5) ?
C39 C30 C31 . . 119.7(6) ?
C32 C31 C30 . . 121.3(6) ?
C32 C31 H31 . . 119.3 ?
C30 C31 H31 . . 119.3 ?
C31 C32 C33 . . 121.0(6) ?
C31 C32 H32 . . 119.5 ?
C33 C32 H32 . . 119.5 ?
C38 C33 C32 . . 119.4(6) ?
C38 C33 C34 . . 119.8(6) ?
C32 C33 C34 . . 120.8(7) ?
C35 C34 C33 . . 120.2(7) ?
C35 C34 H34 . . 119.9 ?
C33 C34 H34 . . 119.9 ?
C34 C35 C36 . . 120.3(7) ?
C34 C35 H35 . . 119.9 ?
C36 C35 H35 . . 119.9 ?
C37 C36 C35 . . 120.8(7) ?
C37 C36 H36 . . 119.6 ?
C35 C36 H36 . . 119.6 ?
C36 C37 C38 . . 120.9(7) ?
C36 C37 H37 . . 119.6 ?
C38 C37 H37 . . 119.6 ?
C33 C38 C37 . . 118.1(6) ?
C33 C38 C39 . . 119.1(6) ?
C37 C38 C39 . . 122.7(6) ?
C30 C39 C40 . . 121.6(6) ?
C30 C39 C38 . . 119.5(6) ?
C40 C39 C38 . . 118.9(5) ?
N5 C40 C39 . . 123.7(6) ?
N5 C40 H40 . . 118.1 ?
C39 C40 H40 . . 118.1 ?
C42 C41 C46 . . 120.5(6) ?
C42 C41 N5 . . 123.8(7) ?
C46 C41 N5 . . 115.4(5) ?
C41 C42 C43 . . 117.1(7) ?
C41 C42 H42 . . 121.5 ?
C43 C42 H42 . . 121.5 ?
C44 C43 C42 . . 123.2(7) ?
C44 C43 C58 . . 117.7(7) ?
C42 C43 C58 . . 119.0(8) ?
O3 C57 C48 . . 122.3(6) ?
O3 C57 C56 . . 118.9(6) ?
C48 C57 C56 . . 118.8(6) ?
C55 C56 C57 . . 121.3(6) ?
C55 C56 H56 . . 119.3 ?
C57 C56 H56 . . 119.3 ?
C56 C55 C54 . . 122.1(6) ?
C56 C55 H55 . . 119.0 ?
C54 C55 H55 . . 119.0 ?
C55 C54 C49 . . 118.8(6) ?
C55 C54 C53 . . 121.2(7) ?
C49 C54 C53 . . 119.9(7) ?
C52 C53 C54 . . 120.0(8) ?
C52 C53 H53 . . 120.0 ?
C54 C53 H53 . . 120.0 ?
C53 C52 C51 . . 120.8(9) ?
C53 C52 H52 . . 119.6 ?
C51 C52 H52 . . 119.6 ?
C50 C51 C52 . . 121.0(8) ?
C50 C51 H51 . . 119.5 ?
C52 C51 H51 . . 119.5 ?
C51 C50 C49 . . 120.8(8) ?
C51 C50 H50 . . 119.6 ?
C49 C50 H50 . . 119.6 ?
C54 C49 C50 . . 117.4(7) ?
C54 C49 C48 . . 118.7(6) ?
C50 C49 C48 . . 123.8(7) ?
C57 C48 C49 . . 120.2(6) ?
C57 C48 C47 . . 120.8(6) ?
C49 C48 C47 . . 118.9(6) ?
N4 C47 C48 . . 126.3(6) ?
N4 C47 H47 . . 116.9 ?
C48 C47 H47 . . 116.9 ?
C45 C46 C41 . . 119.2(6) ?
C45 C46 N4 . . 124.7(6) ?
C41 C46 N4 . . 116.0(6) ?
C44 C45 C46 . . 122.3(7) ?
C44 C45 H45 . . 118.8 ?
C46 C45 H45 . . 118.8 ?
C45 C44 C43 . . 117.7(7) ?
C45 C44 H44 . . 121.2 ?
C43 C44 H44 . . 121.2 ?
N6 C58 C43 . . 177.9(9) ?
O1 C59 C68 . . 124.2(6) ?
O1 C59 C60 . . 118.6(6) ?
C68 C59 C60 . . 117.2(6) ?
C61 C60 C59 . . 122.3(6) ?
C61 C60 H60 . . 118.8 ?
C59 C60 H60 . . 118.8 ?
C60 C61 C62 . . 121.0(7) ?
C60 C61 H61 . . 119.5 ?
C62 C61 H61 . . 119.5 ?
C63 C62 C67 . . 120.2(7) ?
C63 C62 C61 . . 121.0(7) ?
C67 C62 C61 . . 118.8(7) ?
C64 C63 C62 . . 120.6(8) ?
C64 C63 H63 . . 119.7 ?
C62 C63 H63 . . 119.7 ?
C63 C64 C65 . . 119.9(8) ?
C63 C64 H64 . . 120.0 ?
C65 C64 H64 . . 120.0 ?
C64 C65 C66 . . 121.5(7) ?
C64 C65 H65 . . 119.3 ?
C66 C65 H65 . . 119.3 ?
C65 C66 C67 . . 119.4(7) ?
C65 C66 H66 . . 120.3 ?
C67 C66 H66 . . 120.3 ?
C62 C67 C66 . . 118.2(7) ?
C62 C67 C68 . . 119.6(6) ?
C66 C67 C68 . . 122.1(7) ?
C59 C68 C69 . . 120.3(6) ?
C59 C68 C67 . . 120.4(6) ?
C69 C68 C67 . . 119.3(6) ?
N7 C69 C68 . . 126.2(6) ?
N7 C69 H69 . . 116.9 ?
C68 C69 H69 . . 116.9 ?
C71 C70 C75 . . 120.1(7) ?
C71 C70 N7 . . 123.7(8) ?
C75 C70 N7 . . 115.9(6) ?
C70 C71 C72 . . 116.9(9) ?
C70 C71 H71 . . 121.5 ?
C72 C71 H71 . . 121.5 ?
C87 C72 C73 . . 115.2(9) ?
C87 C72 C71 . . 122.0(11) ?
C73 C72 C71 . . 122.7(7) ?
C74 C73 C72 . . 118.5(8) ?
C74 C73 H73 . . 120.7 ?
C72 C73 H73 . . 120.7 ?
C73 C74 C75 . . 121.6(9) ?
C73 C74 H74 . . 119.2 ?
C75 C74 H74 . . 119.2 ?
C74 C75 C70 . . 120.1(7) ?
C74 C75 N8 . . 122.7(8) ?
C70 C75 N8 . . 117.1(6) ?
N8 C76 C77 . . 126.7(6) ?
N8 C76 H76 . . 116.6 ?
C77 C76 H76 . . 116.6 ?
C86 C77 C76 . . 120.4(6) ?
C86 C77 C78 . . 120.5(6) ?
C76 C77 C78 . . 118.9(6) ?
C83 C78 C79 . . 117.6(7) ?
C83 C78 C77 . . 119.2(6) ?
C79 C78 C77 . . 123.1(7) ?
C80 C79 C78 . . 120.3(9) ?
C80 C79 H79 . . 119.8 ?
C78 C79 H79 . . 119.8 ?
C81 C80 C79 . . 121.6(8) ?
C81 C80 H80 . . 119.2 ?
C79 C80 H80 . . 119.2 ?
C82 C81 C80 . . 118.2(9) ?
C82 C81 H81 . . 120.9 ?
C80 C81 H81 . . 120.9 ?
C81 C82 C83 . . 122.4(10) ?
C81 C82 H82 . . 118.8 ?
C83 C82 H82 . . 118.8 ?
C78 C83 C82 . . 119.7(8) ?
C78 C83 C84 . . 118.6(7) ?
C82 C83 C84 . . 121.7(8) ?
C85 C84 C83 . . 122.5(8) ?
C85 C84 H84 . . 118.7 ?
C83 C84 H84 . . 118.7 ?
C84 C85 C86 . . 121.6(7) ?
C84 C85 H85 . . 119.2 ?
C86 C85 H85 . . 119.2 ?
O2 C86 C77 . . 124.1(6) ?
O2 C86 C85 . . 118.4(6) ?
C77 C86 C85 . . 117.5(6) ?

loop_
_geom_bond_atom_site_label_1
_geom_bond_atom_site_label_2
_geom_bond_site_symmetry_2
_geom_bond_distance
_geom_bond_publ_flag
Er01 O6 . 2.167(4) ?
Er01 O5 . 2.228(4) ?
Er01 O3 . 2.324(4) ?
Er01 O4 . 2.333(4) ?
Er01 O7W . 2.379(4) ?
Er01 N1 . 2.439(5) ?
Er01 N2 . 2.447(5) ?
Er01 Er02 . 3.8164(6) ?
C1 O6 . 1.307(8) ?
C1 C2 . 1.404(10) ?
C1 C10 . 1.415(9) ?
Er02 O2 . 2.223(4) ?
Er02 O1 . 2.231(4) ?
Er02 O3 . 2.337(4) ?
Er02 O4 . 2.344(4) ?
Er02 N8 . 2.444(6) ?
Er02 N7 . 2.456(5) ?
Er02 N5 . 2.491(5) ?
Er02 N4 . 2.525(5) ?
C2 C3 . 1.368(10) ?
C2 H2 . 0.95 ?
O1 C59 . 1.283(8) ?
O2 C86 . 1.284(8) ?
O3 C57 . 1.338(7) ?
C3 C4 . 1.415(10) ?
C3 H3 . 0.95 ?
O4 C30 . 1.336(7) ?
C4 C9 . 1.424(10) ?
C4 C5 . 1.437(10) ?
O5 C28 . 1.302(8) ?
C5 C6 . 1.369(10) ?
C5 H5 . 0.95 ?
C6 C7 . 1.382(11) ?
C6 H6 . 0.95 ?
O7W H7WA . 0.85(2) ?
O7W H7WB . 0.84(2) ?
C87 N9 . 1.211(12) ?
C87 C72 . 1.360(12) ?
N1 C18 . 1.313(9) ?
N1 C17 . 1.423(8) ?
N2 C11 . 1.308(8) ?
N2 C12 . 1.419(8) ?
N3 C29 . 1.205(12) ?
N4 C47 . 1.280(8) ?
N4 C46 . 1.406(8) ?
N5 C40 . 1.296(8) ?
N5 C41 . 1.443(8) ?
N6 C58 . 1.162(10) ?
N7 C69 . 1.298(9) ?
N7 C70 . 1.436(9) ?
C7 C8 . 1.373(10) ?
C7 H7 . 0.95 ?
N8 C76 . 1.300(9) ?
N8 C75 . 1.405(9) ?
C8 C9 . 1.425(9) ?
C8 H8 . 0.95 ?
C9 C10 . 1.425(9) ?
C10 C11 . 1.420(10) ?
C11 H11 . 0.95 ?
C12 C13 . 1.405(9) ?
C12 C17 . 1.417(10) ?
C13 C14 . 1.408(12) ?
C13 H13 . 0.95 ?
C14 C15 . 1.358(14) ?
C14 C29 . 1.362(12) ?
C28 C19 . 1.385(9) ?
C28 C27 . 1.424(10) ?
C27 C26 . 1.344(10) ?
C27 H27 . 0.95 ?
C26 C25 . 1.406(11) ?
C26 H26 . 0.95 ?
C25 C20 . 1.403(11) ?
C25 C24 . 1.412(11) ?
C24 C23 . 1.357(13) ?
C24 H24 . 0.95 ?
C23 C22 . 1.376(15) ?
C23 H23 . 0.95 ?
C22 C21 . 1.382(13) ?
C22 H22 . 0.95 ?
C21 C20 . 1.419(11) ?
C21 H21 . 0.95 ?
C20 C19 . 1.468(10) ?
C19 C18 . 1.410(9) ?
C18 H18 . 0.95 ?
C17 C16 . 1.389(9) ?
C16 C15 . 1.380(12) ?
C16 H16 . 0.95 ?
C15 H15 . 0.95 ?
C30 C39 . 1.402(8) ?
C30 C31 . 1.408(8) ?
C31 C32 . 1.374(9) ?
C31 H31 . 0.95 ?
C32 C33 . 1.414(9) ?
C32 H32 . 0.95 ?
C33 C38 . 1.413(10) ?
C33 C34 . 1.422(9) ?
C34 C35 . 1.372(10) ?
C34 H34 . 0.95 ?
C35 C36 . 1.388(11) ?
C35 H35 . 0.95 ?
C36 C37 . 1.379(10) ?
C36 H36 . 0.95 ?
C37 C38 . 1.413(9) ?
C37 H37 . 0.95 ?
C38 C39 . 1.456(9) ?
C39 C40 . 1.441(9) ?
C40 H40 . 0.95 ?
C41 C42 . 1.389(9) ?
C41 C46 . 1.398(9) ?
C42 C43 . 1.417(10) ?
C42 H42 . 0.95 ?
C43 C44 . 1.369(11) ?
C43 C58 . 1.425(10) ?
C57 C48 . 1.396(9) ?
C57 C56 . 1.414(9) ?
C56 C55 . 1.342(9) ?
C56 H56 . 0.95 ?
C55 C54 . 1.405(10) ?
C55 H55 . 0.95 ?
C54 C49 . 1.415(10) ?
C54 C53 . 1.420(10) ?
C53 C52 . 1.367(12) ?
C53 H53 . 0.95 ?
C52 C51 . 1.378(13) ?
C52 H52 . 0.95 ?
C51 C50 . 1.368(11) ?
C51 H51 . 0.95 ?
C50 C49 . 1.429(10) ?
C50 H50 . 0.95 ?
C49 C48 . 1.440(9) ?
C48 C47 . 1.453(9) ?
C47 H47 . 0.95 ?
C46 C45 . 1.389(9) ?
C45 C44 . 1.366(10) ?
C45 H45 . 0.95 ?
C44 H44 . 0.95 ?
C59 C68 . 1.416(9) ?
C59 C60 . 1.436(9) ?
C60 C61 . 1.357(10) ?
C60 H60 . 0.95 ?
C61 C62 . 1.431(10) ?
C61 H61 . 0.95 ?
C62 C63 . 1.400(10) ?
C62 C67 . 1.412(10) ?
C63 C64 . 1.372(11) ?
C63 H63 . 0.95 ?
C64 C65 . 1.374(11) ?
C64 H64 . 0.95 ?
C65 C66 . 1.395(11) ?
C65 H65 . 0.95 ?
C66 C67 . 1.418(9) ?
C66 H66 . 0.95 ?
C67 C68 . 1.449(10) ?
C68 C69 . 1.436(10) ?
C69 H69 . 0.95 ?
C70 C71 . 1.393(10) ?
C70 C75 . 1.401(11) ?
C71 C72 . 1.427(12) ?
C71 H71 . 0.95 ?
C72 C73 . 1.378(13) ?
C73 C74 . 1.358(12) ?
C73 H73 . 0.95 ?
C74 C75 . 1.389(10) ?
C74 H74 . 0.95 ?
C76 C77 . 1.431(10) ?
C76 H76 . 0.95 ?
C77 C86 . 1.412(9) ?
C77 C78 . 1.467(10) ?
C78 C83 . 1.388(11) ?
C78 C79 . 1.410(10) ?
C79 C80 . 1.384(12) ?
C79 H79 . 0.95 ?
C80 C81 . 1.372(13) ?
C80 H80 . 0.95 ?
C81 C82 . 1.351(12) ?
C81 H81 . 0.95 ?
C82 C83 . 1.404(11) ?
C82 H82 . 0.95 ?
C83 C84 . 1.420(11) ?
C84 C85 . 1.354(11) ?
C84 H84 . 0.95 ?
C85 C86 . 1.421(10) ?
C85 H85 . 0.95 ?

loop_
_geom_hbond_atom_site_label_D
_geom_hbond_atom_site_label_H
_geom_hbond_atom_site_label_A
_geom_hbond_site_symmetry_A
_geom_hbond_distance_DH
_geom_hbond_distance_HA
_geom_hbond_distance_DA
_geom_hbond_angle_DHA
_geom_hbond_publ_flag
O7W H7WB O5 2_566 0.84(2) 2.3(5) 2.904(6) 130.(50) ?
C13 H13 N6 2_677 0.95 2.3 3.186(12) 154.6 ?
C27 H27 O7W 2_566 0.95 2.62 3.336(8) 132.8 ?
C42 H42 N3 2_677 0.95 2.38 3.281(13) 157.3 ?
C71 H71 N9 2_777 0.95 2.31 3.215(14) 158.2 ?

loop_
_geom_torsion_atom_site_label_1
_geom_torsion_atom_site_label_2
_geom_torsion_atom_site_label_3
_geom_torsion_atom_site_label_4
_geom_torsion_site_symmetry_1
_geom_torsion_site_symmetry_2
_geom_torsion_site_symmetry_3
_geom_torsion_site_symmetry_4
_geom_torsion
_geom_torsion_publ_flag
O6 C1 C2 C3 . . . . 172.6(7) ?
C10 C1 C2 C3 . . . . -8.2(10) ?
C1 C2 C3 C4 . . . . 1.4(11) ?
C2 C3 C4 C9 . . . . 4.3(11) ?
C2 C3 C4 C5 . . . . -176.4(7) ?
C3 C4 C5 C6 . . . . 179.9(7) ?
C9 C4 C5 C6 . . . . -0.8(10) ?
C2 C1 O6 Er01 . . . . -151.9(5) ?
C10 C1 O6 Er01 . . . . 28.9(10) ?
C4 C5 C6 C7 . . . . -1.4(11) ?
C5 C6 C7 C8 . . . . 2.3(11) ?
C6 C7 C8 C9 . . . . -0.9(11) ?
C3 C4 C9 C8 . . . . -178.6(6) ?
C5 C4 C9 C8 . . . . 2.1(9) ?
C3 C4 C9 C10 . . . . -3.1(9) ?
C5 C4 C9 C10 . . . . 177.6(6) ?
C7 C8 C9 C4 . . . . -1.3(10) ?
C7 C8 C9 C10 . . . . -176.5(6) ?
O6 C1 C10 C11 . . . . 10.6(9) ?
C2 C1 C10 C11 . . . . -168.6(6) ?
O6 C1 C10 C9 . . . . -171.6(6) ?
C2 C1 C10 C9 . . . . 9.2(9) ?
C4 C9 C10 C1 . . . . -3.6(9) ?
C8 C9 C10 C1 . . . . 171.5(6) ?
C4 C9 C10 C11 . . . . 174.2(6) ?
C8 C9 C10 C11 . . . . -10.6(9) ?
C12 N2 C11 C10 . . . . -179.4(6) ?
Er01 N2 C11 C10 . . . . -9.1(9) ?
C1 C10 C11 N2 . . . . -16.9(10) ?
C9 C10 C11 N2 . . . . 165.3(6) ?
C11 N2 C12 C13 . . . . 19.0(9) ?
Er01 N2 C12 C13 . . . . -152.3(5) ?
C11 N2 C12 C17 . . . . -163.6(6) ?
Er01 N2 C12 C17 . . . . 25.2(7) ?
C17 C12 C13 C14 . . . . 0.1(9) ?
N2 C12 C13 C14 . . . . 177.5(6) ?
C12 C13 C14 C15 . . . . -0.9(11) ?
C12 C13 C14 C29 . . . . -173.7(8) ?
Er01 O5 C28 C19 . . . . -25.5(10) ?
Er01 O5 C28 C27 . . . . 156.2(5) ?
O5 C28 C27 C26 . . . . 178.9(8) ?
C19 C28 C27 C26 . . . . 0.5(12) ?
C28 C27 C26 C25 . . . . 1.8(15) ?
C27 C26 C25 C20 . . . . -1.5(14) ?
C27 C26 C25 C24 . . . . 178.4(10) ?
C20 C25 C24 C23 . . . . 0.3(16) ?
C26 C25 C24 C23 . . . . -179.6(11) ?
C25 C24 C23 C22 . . . . 1.2(18) ?
C24 C23 C22 C21 . . . . 0.(2) ?
C23 C22 C21 C20 . . . . -2.5(19) ?
C26 C25 C20 C21 . . . . 177.2(9) ?
C24 C25 C20 C21 . . . . -2.7(13) ?
C26 C25 C20 C19 . . . . -1.1(12) ?
C24 C25 C20 C19 . . . . 179.0(8) ?
C22 C21 C20 C25 . . . . 3.8(14) ?
C22 C21 C20 C19 . . . . -178.0(9) ?
O5 C28 C19 C18 . . . . -8.7(10) ?
C27 C28 C19 C18 . . . . 169.6(7) ?
O5 C28 C19 C20 . . . . 178.7(6) ?
C27 C28 C19 C20 . . . . -3.0(10) ?
C25 C20 C19 C28 . . . . 3.3(10) ?
C21 C20 C19 C28 . . . . -174.9(8) ?
C25 C20 C19 C18 . . . . -169.7(7) ?
C21 C20 C19 C18 . . . . 12.2(11) ?
C17 N1 C18 C19 . . . . -176.5(6) ?
Er01 N1 C18 C19 . . . . 6.2(10) ?
C28 C19 C18 N1 . . . . 15.9(11) ?
C20 C19 C18 N1 . . . . -171.4(6) ?
C13 C12 C17 C16 . . . . 0.9(9) ?
N2 C12 C17 C16 . . . . -176.7(6) ?
C13 C12 C17 N1 . . . . 178.6(5) ?
N2 C12 C17 N1 . . . . 0.9(8) ?
C18 N1 C17 C16 . . . . -27.0(9) ?
Er01 N1 C17 C16 . . . . 150.7(5) ?
C18 N1 C17 C12 . . . . 155.5(6) ?
Er01 N1 C17 C12 . . . . -26.8(6) ?
C12 C17 C16 C15 . . . . -1.2(10) ?
N1 C17 C16 C15 . . . . -178.7(6) ?
C29 C14 C15 C16 . . . . 174.4(7) ?
C13 C14 C15 C16 . . . . 0.6(12) ?
C17 C16 C15 C14 . . . . 0.5(11) ?
Er01 O4 C30 C39 . . . . -113.2(5) ?
Er02 O4 C30 C39 . . . . 57.4(6) ?
Er01 O4 C30 C31 . . . . 66.5(7) ?
Er02 O4 C30 C31 . . . . -122.9(5) ?
O4 C30 C31 C32 . . . . 179.5(5) ?
C39 C30 C31 C32 . . . . -0.8(9) ?
C30 C31 C32 C33 . . . . 0.0(9) ?
C31 C32 C33 C38 . . . . 0.8(9) ?
C31 C32 C33 C34 . . . . -179.9(6) ?
C38 C33 C34 C35 . . . . -2.3(10) ?
C32 C33 C34 C35 . . . . 178.5(7) ?
C33 C34 C35 C36 . . . . 0.7(12) ?
C34 C35 C36 C37 . . . . 0.3(12) ?
C35 C36 C37 C38 . . . . 0.3(11) ?
C32 C33 C38 C37 . . . . -178.0(6) ?
C34 C33 C38 C37 . . . . 2.7(9) ?
C32 C33 C38 C39 . . . . -0.8(9) ?
C34 C33 C38 C39 . . . . 179.9(6) ?
C36 C37 C38 C33 . . . . -1.8(10) ?
C36 C37 C38 C39 . . . . -178.9(6) ?
O4 C30 C39 C40 . . . . 3.3(8) ?
C31 C30 C39 C40 . . . . -176.4(5) ?
O4 C30 C39 C38 . . . . -179.4(5) ?
C31 C30 C39 C38 . . . . 0.9(8) ?
C33 C38 C39 C30 . . . . -0.1(8) ?
C37 C38 C39 C30 . . . . 177.0(6) ?
C33 C38 C39 C40 . . . . 177.3(6) ?
C37 C38 C39 C40 . . . . -5.7(9) ?
C41 N5 C40 C39 . . . . -178.9(5) ?
Er02 N5 C40 C39 . . . . -5.8(8) ?
C30 C39 C40 N5 . . . . -30.0(9) ?
C38 C39 C40 N5 . . . . 152.7(6) ?
C40 N5 C41 C42 . . . . 27.1(9) ?
Er02 N5 C41 C42 . . . . -146.7(5) ?
C40 N5 C41 C46 . . . . -158.7(6) ?
Er02 N5 C41 C46 . . . . 27.5(6) ?
C46 C41 C42 C43 . . . . 0.4(9) ?
N5 C41 C42 C43 . . . . 174.3(6) ?
C41 C42 C43 C44 . . . . -1.3(10) ?
C41 C42 C43 C58 . . . . 179.8(6) ?
Er01 O3 C57 C48 . . . . 107.0(6) ?
Er02 O3 C57 C48 . . . . -54.8(7) ?
Er01 O3 C57 C56 . . . . -69.7(6) ?
Er02 O3 C57 C56 . . . . 128.5(5) ?
O3 C57 C56 C55 . . . . 176.0(6) ?
C48 C57 C56 C55 . . . . -0.7(9) ?
C57 C56 C55 C54 . . . . -1.2(10) ?
C56 C55 C54 C49 . . . . 2.2(11) ?
C56 C55 C54 C53 . . . . -180.0(8) ?
C55 C54 C53 C52 . . . . -177.6(9) ?
C49 C54 C53 C52 . . . . 0.2(14) ?
C54 C53 C52 C51 . . . . 0.1(17) ?
C53 C52 C51 C50 . . . . 0.8(17) ?
C52 C51 C50 C49 . . . . -2.1(15) ?
C55 C54 C49 C50 . . . . 176.5(7) ?
C53 C54 C49 C50 . . . . -1.3(11) ?
C55 C54 C49 C48 . . . . -1.3(10) ?
C53 C54 C49 C48 . . . . -179.1(7) ?
C51 C50 C49 C54 . . . . 2.3(12) ?
C51 C50 C49 C48 . . . . 179.9(8) ?
O3 C57 C48 C49 . . . . -175.0(5) ?
C56 C57 C48 C49 . . . . 1.7(9) ?
O3 C57 C48 C47 . . . . 0.7(9) ?
C56 C57 C48 C47 . . . . 177.4(6) ?
C54 C49 C48 C57 . . . . -0.6(9) ?
C50 C49 C48 C57 . . . . -178.2(7) ?
C54 C49 C48 C47 . . . . -176.4(6) ?
C50 C49 C48 C47 . . . . 6.0(10) ?
C46 N4 C47 C48 . . . . 179.7(6) ?
Er02 N4 C47 C48 . . . . 5.4(9) ?
C57 C48 C47 N4 . . . . 23.2(10) ?
C49 C48 C47 N4 . . . . -161.1(6) ?
C42 C41 C46 C45 . . . . 1.4(9) ?
N5 C41 C46 C45 . . . . -172.9(6) ?
C42 C41 C46 N4 . . . . 177.1(6) ?
N5 C41 C46 N4 . . . . 2.7(8) ?
C47 N4 C46 C45 . . . . -30.7(9) ?
Er02 N4 C46 C45 . . . . 144.2(6) ?
C47 N4 C46 C41 . . . . 153.9(6) ?
Er02 N4 C46 C41 . . . . -31.2(6) ?
C41 C46 C45 C44 . . . . -2.6(10) ?
N4 C46 C45 C44 . . . . -177.8(6) ?
C46 C45 C44 C43 . . . . 1.7(11) ?
C42 C43 C44 C45 . . . . 0.3(11) ?
C58 C43 C44 C45 . . . . 179.1(7) ?
Er02 O1 C59 C68 . . . . 41.2(9) ?
Er02 O1 C59 C60 . . . . -141.3(5) ?
O1 C59 C60 C61 . . . . 174.0(6) ?
C68 C59 C60 C61 . . . . -8.3(10) ?
C59 C60 C61 C62 . . . . 2.3(10) ?
C60 C61 C62 C63 . . . . -177.3(7) ?
C60 C61 C62 C67 . . . . 2.4(10) ?
C67 C62 C63 C64 . . . . -2.1(11) ?
C61 C62 C63 C64 . . . . 177.5(7) ?
C62 C63 C64 C65 . . . . 0.6(12) ?
C63 C64 C65 C66 . . . . 1.2(12) ?
C64 C65 C66 C67 . . . . -1.4(11) ?
C63 C62 C67 C66 . . . . 1.9(10) ?
C61 C62 C67 C66 . . . . -177.7(6) ?
C63 C62 C67 C68 . . . . 178.8(6) ?
C61 C62 C67 C68 . . . . -0.8(9) ?
C65 C66 C67 C62 . . . . -0.2(10) ?
C65 C66 C67 C68 . . . . -177.0(6) ?
O1 C59 C68 C69 . . . . 8.8(9) ?
C60 C59 C68 C69 . . . . -168.8(6) ?
O1 C59 C68 C67 . . . . -172.8(6) ?
C60 C59 C68 C67 . . . . 9.7(9) ?
C62 C67 C68 C59 . . . . -5.3(9) ?
C66 C67 C68 C59 . . . . 171.4(6) ?
C62 C67 C68 C69 . . . . 173.1(6) ?
C66 C67 C68 C69 . . . . -10.1(9) ?
C70 N7 C69 C68 . . . . 179.1(6) ?
Er02 N7 C69 C68 . . . . -12.7(9) ?
C59 C68 C69 N7 . . . . -20.5(10) ?
C67 C68 C69 N7 . . . . 161.1(6) ?
C69 N7 C70 C71 . . . . 19.1(9) ?
Er02 N7 C70 C71 . . . . -150.3(5) ?
C69 N7 C70 C75 . . . . -167.1(6) ?
Er02 N7 C70 C75 . . . . 23.4(7) ?
C75 C70 C71 C72 . . . . -1.2(10) ?
N7 C70 C71 C72 . . . . 172.2(6) ?
C70 C71 C72 C87 . . . . -176.2(8) ?
C70 C71 C72 C73 . . . . -1.4(11) ?
C87 C72 C73 C74 . . . . 177.2(8) ?
C71 C72 C73 C74 . . . . 2.1(13) ?
C72 C73 C74 C75 . . . . -0.2(12) ?
C73 C74 C75 C70 . . . . -2.3(11) ?
C73 C74 C75 N8 . . . . -178.5(7) ?
C71 C70 C75 C74 . . . . 3.0(10) ?
N7 C70 C75 C74 . . . . -170.9(6) ?
C71 C70 C75 N8 . . . . 179.4(6) ?
N7 C70 C75 N8 . . . . 5.5(8) ?
C76 N8 C75 C74 . . . . -32.2(9) ?
Er02 N8 C75 C74 . . . . 144.4(6) ?
C76 N8 C75 C70 . . . . 151.6(6) ?
Er02 N8 C75 C70 . . . . -31.8(7) ?
C75 N8 C76 C77 . . . . 178.1(6) ?
Er02 N8 C76 C77 . . . . 2.1(10) ?
N8 C76 C77 C86 . . . . 18.7(10) ?
N8 C76 C77 C78 . . . . -165.8(6) ?
C86 C77 C78 C83 . . . . -0.1(10) ?
C76 C77 C78 C83 . . . . -175.7(6) ?
C86 C77 C78 C79 . . . . -177.0(6) ?
C76 C77 C78 C79 . . . . 7.4(10) ?
C83 C78 C79 C80 . . . . 2.5(11) ?
C77 C78 C79 C80 . . . . 179.4(7) ?
C78 C79 C80 C81 . . . . -1.7(13) ?
C79 C80 C81 C82 . . . . -0.6(15) ?
C80 C81 C82 C83 . . . . 2.2(16) ?
C79 C78 C83 C82 . . . . -1.0(11) ?
C77 C78 C83 C82 . . . . -178.1(7) ?
C79 C78 C83 C84 . . . . 177.6(7) ?
C77 C78 C83 C84 . . . . 0.6(11) ?
C81 C82 C83 C78 . . . . -1.4(15) ?
C81 C82 C83 C84 . . . . -180.0(10) ?
C78 C83 C84 C85 . . . . -0.5(13) ?
C82 C83 C84 C85 . . . . 178.1(9) ?
C83 C84 C85 C86 . . . . -0.1(13) ?
Er02 O2 C86 C77 . . . . -37.8(10) ?
Er02 O2 C86 C85 . . . . 143.7(5) ?
C76 C77 C86 O2 . . . . -3.5(10) ?
C78 C77 C86 O2 . . . . -179.0(6) ?
C76 C77 C86 C85 . . . . 175.1(6) ?
C78 C77 C86 C85 . . . . -0.4(9) ?
C84 C85 C86 O2 . . . . 179.1(7) ?
C84 C85 C86 C77 . . . . 0.5(11) ?

loop_
_smtbx_masks_void_nr
_smtbx_masks_void_average_x
_smtbx_masks_void_average_y
_smtbx_masks_void_average_z
_smtbx_masks_void_volume
_smtbx_masks_void_count_electrons
_smtbx_masks_void_content
1 0.293 0.164 0.822 50.0 5.1 'water molecule'
2 -0.039 0.405 0.866 17.0 0.0 ?
3 0.039 0.595 0.134 17.0 1.0 ?
4 -0.293 0.836 0.178 50.0 4.5 'water molecule'
5 0.500 0.500 0.500 28.6 16.4 'water molecule'
